data_1557539
loop_
_publ_author_name
'Bohnenberger, Jan'
'Schmitt, Manuel'
'Feuerstein, Wolfram'
'Krummenacher, Ivo'
'Butschke, Burkhard'
'Czajka, Jakub'
'Malinowski, Przemys\/law J.'
'Breher, Frank'
'Krossing, Ingo'

_publ_section_title
;
 Completing the triad: synthesis and full characterization of homoleptic
 and heteroleptic carbonyl and nitrosyl complexes of the group VI metals
;
_journal_issue 14
_journal_name_full 'Chemical Science'
_journal_page_first 3592
_journal_page_last 3603
_journal_paper_doi 10.1039/C9SC06445A
_journal_volume 11
_journal_year 2020
_chemical_formula_moiety 'C24 Al2 F55 O6, C6 I O6 W'
_chemical_formula_sum 'C30 Al2 F55 I O12 W'
_chemical_formula_weight 1962.01
_space_group_crystal_system triclinic
_space_group_IT_number 2
_space_group_name_Hall '-P 1'
_space_group_name_H-M_alt 'P -1'
_audit_creation_method SHELXL-2016/6
_audit_update_record
;
2019-09-09 deposited with the CCDC.	2020-03-03 downloaded from the CCDC.
;
_cell_angle_alpha 85.595(2)
_cell_angle_beta 76.545(3)
_cell_angle_gamma 78.485(2)
_cell_formula_units_Z 2
_cell_length_a 10.5119(7)
_cell_length_b 12.5617(8)
_cell_length_c 21.1226(15)
_cell_measurement_reflns_used 9698
_cell_measurement_temperature 100(2)
_cell_measurement_theta_max 47.437
_cell_measurement_theta_min 4.724
_cell_volume 2656.7(3)
_computing_cell_refinement 'SAINT V8.38A (1, 2016)'
_computing_data_collection 'APEX2 v2013..6-2'
_computing_data_reduction 'SAINT V8.38A (1, 2016)'
_computing_molecular_graphics 'SHELXL-2013 (Sheldrick, 2013)'
_computing_publication_material ShelXle-861
_computing_structure_refinement 'SHELXL-2016/6 (Sheldrick, 2016)'
_computing_structure_solution 'SHELXT 2014/5 (Sheldrick, 2014)'
_diffrn_ambient_temperature 100(2)
_diffrn_measured_fraction_theta_full 1.000
_diffrn_measured_fraction_theta_max 1.000
_diffrn_measurement_device_type 'Bruker Smart ApexII Quazar'
_diffrn_measurement_method 'omega and phi scans'
_diffrn_radiation_type MoK\a
_diffrn_radiation_wavelength 0.71073
_diffrn_reflns_av_R_equivalents 0.0756
_diffrn_reflns_av_unetI/netI 0.0569
_diffrn_reflns_Laue_measured_fraction_full 1.000
_diffrn_reflns_Laue_measured_fraction_max 1.000
_diffrn_reflns_limit_h_max 12
_diffrn_reflns_limit_h_min -12
_diffrn_reflns_limit_k_max 15
_diffrn_reflns_limit_k_min -15
_diffrn_reflns_limit_l_max 25
_diffrn_reflns_limit_l_min -25
_diffrn_reflns_number 56910
_diffrn_reflns_point_group_measured_fraction_full 1.000
_diffrn_reflns_point_group_measured_fraction_max 1.000
_diffrn_reflns_theta_full 25.242
_diffrn_reflns_theta_max 25.349
_diffrn_reflns_theta_min 0.992
_diffrn_source 'INCOATEC Mo Microsource'
_exptl_absorpt_coefficient_mu 3.038
_exptl_absorpt_correction_T_max 0.7453
_exptl_absorpt_correction_T_min 0.6729
_exptl_absorpt_correction_type multi-scan
_exptl_crystal_colour orange
_exptl_crystal_density_diffrn 2.453
_exptl_crystal_description block
_exptl_crystal_F_000 1848
_exptl_crystal_size_max 0.2
_exptl_crystal_size_mid 0.15
_exptl_crystal_size_min 0.15
_refine_diff_density_max 2.013
_refine_diff_density_min -2.158
_refine_diff_density_rms 0.145
_refine_ls_extinction_method none
_refine_ls_goodness_of_fit_ref 1.061
_refine_ls_hydrogen_treatment undef
_refine_ls_matrix_type full
_refine_ls_number_parameters 913
_refine_ls_number_reflns 9734
_refine_ls_number_restraints 1431
_refine_ls_restrained_S_all 0.991
_refine_ls_R_factor_all 0.0615
_refine_ls_R_factor_gt 0.0424
_refine_ls_shift/su_max 0.000
_refine_ls_shift/su_mean 0.000
_refine_ls_structure_factor_coef Fsqd
_refine_ls_weighting_details 'w=1/[\s^2^(Fo^2^)+(0.0409P)^2^+7.1229P] where P=(Fo^2^+2Fc^2^)/3'
_refine_ls_weighting_scheme calc
_refine_ls_wR_factor_gt 0.0867
_refine_ls_wR_factor_ref 0.0933
_reflns_Friedel_coverage 0.000
_reflns_number_gt 7851
_reflns_number_total 9734
_reflns_threshold_expression 'I > 2\s(I)'
_cod_data_source_file c9sc06445a2.cif
_cod_data_source_block p-1_a_CCDC1
_cod_depositor_comments
;Adding full bibliography for 1557531--1557542.cif.

 Adding full bibliography for 1557531--1557542.cif.
;
_cod_database_code 1557539
_shelx_shelxl_version_number 2016/6
_shelx_space_group_comment
;
The symmetry employed for this shelxl refinement is uniquely defined
by the following loop, which should always be used as a source of
symmetry information in preference to the above space-group names.
They are only intended as comments.
;

loop_
_space_group_symop_operation_xyz
'x, y, z'
'-x, -y, -z'

loop_
_atom_site_label
_atom_site_type_symbol
_atom_site_fract_x
_atom_site_fract_y
_atom_site_fract_z
_atom_site_U_iso_or_equiv
_atom_site_adp_type
_atom_site_occupancy
_atom_site_site_symmetry_order
_atom_site_calc_flag
_atom_site_refinement_flags_posn
_atom_site_refinement_flags_adp
_atom_site_refinement_flags_occupancy
_atom_site_disorder_assembly
_atom_site_disorder_group
O1_6 O 0.5598(4) 0.6969(3) -0.05732(19) 0.0179(9) Uani 1 1 d D U . . .
C1_6 C 0.6673(6) 0.7409(5) -0.0875(3) 0.0151(12) Uani 1 1 d . U . . .
C2_6 C 0.6527(7) 0.8577(6) -0.0636(3) 0.0255(14) Uani 1 1 d . U . . .
F1_6 F 0.5619(4) 0.9279(3) -0.0879(2) 0.0367(10) Uani 1 1 d . U . . .
F2_6 F 0.7678(4) 0.8941(3) -0.0808(2) 0.0344(10) Uani 1 1 d . U . . .
F3_6 F 0.6130(4) 0.8606(3) 0.00076(19) 0.0371(10) Uani 1 1 d . U . . .
C3_6 C 0.7980(7) 0.6705(5) -0.0751(4) 0.0274(14) Uani 1 1 d . U . . .
F4_6 F 0.7918(4) 0.5659(3) -0.0754(3) 0.0491(13) Uani 1 1 d . U . . .
F5_6 F 0.8159(4) 0.6900(4) -0.0167(2) 0.0483(12) Uani 1 1 d . U . . .
F6_6 F 0.9052(4) 0.6885(3) -0.1198(2) 0.0356(10) Uani 1 1 d . U . . .
C4_6 C 0.6729(6) 0.7484(5) -0.1614(3) 0.0214(13) Uani 1 1 d . U . . .
F7_6 F 0.7164(4) 0.6519(3) -0.18774(19) 0.0366(10) Uani 1 1 d . U . . .
F8_6 F 0.7516(4) 0.8160(3) -0.19364(17) 0.0248(8) Uani 1 1 d . U . . .
F9_6 F 0.5520(4) 0.7848(3) -0.17279(19) 0.0343(10) Uani 1 1 d . U . . .
O1_5 O 0.3065(4) 0.6716(3) 0.0189(2) 0.0202(10) Uani 1 1 d D U . . .
C1_5 C 0.1963(6) 0.7500(5) 0.0195(3) 0.0182(12) Uani 1 1 d . U . . .
C2_5 C 0.1666(6) 0.7658(5) -0.0487(3) 0.0234(13) Uani 1 1 d . U . . .
F1_5 F 0.2560(4) 0.8182(3) -0.08848(18) 0.0297(9) Uani 1 1 d . U . . .
F2_5 F 0.0462(4) 0.8238(3) -0.0484(2) 0.0315(9) Uani 1 1 d . U . . .
F3_5 F 0.1770(4) 0.6721(3) -0.0752(2) 0.0369(10) Uani 1 1 d . U . . .
C3_5 C 0.0784(6) 0.7106(5) 0.0684(3) 0.0260(14) Uani 1 1 d . U . . .
F4_5 F 0.1141(4) 0.6710(4) 0.1230(2) 0.0435(11) Uani 1 1 d . U . . .
F5_5 F 0.0376(4) 0.6336(3) 0.0438(2) 0.0404(11) Uani 1 1 d . U . . .
F6_5 F -0.0243(4) 0.7935(3) 0.0848(2) 0.0416(11) Uani 1 1 d . U . . .
C4_5 C 0.2154(6) 0.8603(5) 0.0427(3) 0.0241(14) Uani 1 1 d . U . . .
F7_5 F 0.2076(4) 0.8572(3) 0.1060(2) 0.0407(11) Uani 1 1 d . U . . .
F8_5 F 0.1252(4) 0.9437(3) 0.0282(2) 0.0310(9) Uani 1 1 d . U . . .
F9_5 F 0.3352(4) 0.8794(3) 0.0132(2) 0.0335(10) Uani 1 1 d . U . . .
O1_4 O 0.5337(4) 0.6572(3) 0.07754(19) 0.0210(10) Uani 1 1 d D U . . .
C1_4 C 0.5436(6) 0.6337(5) 0.1401(3) 0.0171(12) Uani 1 1 d . U . . .
C2_4 C 0.4817(7) 0.5331(5) 0.1680(3) 0.0247(14) Uani 1 1 d . U . . .
F1_4 F 0.3658(4) 0.5413(3) 0.1500(2) 0.0379(10) Uani 1 1 d . U . . .
F2_4 F 0.4589(4) 0.5236(3) 0.23204(18) 0.0375(10) Uani 1 1 d . U . . .
F3_4 F 0.5603(4) 0.4421(3) 0.14294(19) 0.0341(10) Uani 1 1 d . U . . .
C3_4 C 0.6930(7) 0.6114(6) 0.1418(3) 0.0261(14) Uani 1 1 d . U . . .
F4_4 F 0.7403(4) 0.7040(3) 0.1343(2) 0.0341(10) Uani 1 1 d . U . . .
F5_4 F 0.7643(4) 0.5473(3) 0.0942(2) 0.0355(10) Uani 1 1 d . U . . .
F6_4 F 0.7151(4) 0.5628(4) 0.1975(2) 0.0442(11) Uani 1 1 d . U . . .
C4_4 C 0.4715(7) 0.7337(5) 0.1819(3) 0.0254(14) Uani 1 1 d . U . . .
F7_4 F 0.4949(4) 0.8256(3) 0.14932(19) 0.0330(10) Uani 1 1 d . U . . .
F8_4 F 0.5126(4) 0.7321(3) 0.23790(18) 0.0379(10) Uani 1 1 d . U . . .
F9_4 F 0.3402(4) 0.7387(3) 0.1970(2) 0.0403(11) Uani 1 1 d . U . . .
O1_3 O 0.9305(4) 0.3788(3) 0.41163(19) 0.0157(9) Uani 1 1 d D U . . .
C1_3 C 0.8998(6) 0.4264(5) 0.3561(3) 0.0158(12) Uani 1 1 d . U . . .
C2_3 C 1.0046(7) 0.4934(5) 0.3205(3) 0.0261(14) Uani 1 1 d . U . . .
F1_3 F 0.9847(5) 0.5883(3) 0.3509(2) 0.0393(11) Uani 1 1 d . U . . .
F2_3 F 1.0006(4) 0.5171(3) 0.25837(18) 0.0289(9) Uani 1 1 d . U . . .
F3_3 F 1.1263(4) 0.4424(3) 0.32262(19) 0.0316(9) Uani 1 1 d . U . . .
C3_3 C 0.8965(7) 0.3358(5) 0.3103(3) 0.0246(14) Uani 1 1 d . U . . .
F4_3 F 0.8335(4) 0.2602(3) 0.34354(18) 0.0298(9) Uani 1 1 d . U . . .
F5_3 F 1.0199(4) 0.2875(3) 0.28329(19) 0.0333(10) Uani 1 1 d . U . . .
F6_3 F 0.8340(4) 0.3757(3) 0.26280(19) 0.0354(10) Uani 1 1 d . U . . .
C4_3 C 0.7609(7) 0.5022(6) 0.3732(3) 0.0280(14) Uani 1 1 d . U . . .
F7_3 F 0.6641(4) 0.4421(4) 0.3861(2) 0.0407(11) Uani 1 1 d . U . . .
F8_3 F 0.7386(4) 0.5735(3) 0.3254(2) 0.0387(10) Uani 1 1 d . U . . .
F9_3 F 0.7499(4) 0.5571(3) 0.42551(19) 0.0352(10) Uani 1 1 d . U . . .
O1_2 O 0.9444(4) 0.2919(3) 0.53866(19) 0.0146(9) Uani 1 1 d D U . . .
C1_2 C 0.8316(6) 0.2535(5) 0.5683(3) 0.0178(12) Uani 1 1 d . U . . .
C2_2 C 0.7199(7) 0.3492(5) 0.5954(3) 0.0263(14) Uani 1 1 d . U . . .
F1_2 F 0.7391(4) 0.3850(3) 0.6498(2) 0.0420(11) Uani 1 1 d . U . . .
F2_2 F 0.5987(4) 0.3235(3) 0.6102(2) 0.0372(11) Uani 1 1 d . U . . .
F3_2 F 0.7180(4) 0.4326(3) 0.5524(2) 0.0365(10) Uani 1 1 d . U . . .
C3_2 C 0.7855(6) 0.1922(5) 0.5193(3) 0.0202(13) Uani 1 1 d . U . . .
F4_2 F 0.8891(4) 0.1344(3) 0.48005(18) 0.0266(9) Uani 1 1 d . U . . .
F5_2 F 0.7200(4) 0.2607(3) 0.48135(19) 0.0296(9) Uani 1 1 d . U . . .
F6_2 F 0.7053(4) 0.1245(3) 0.54881(19) 0.0297(9) Uani 1 1 d . U . . .
C4_2 C 0.8641(7) 0.1727(5) 0.6248(3) 0.0267(14) Uani 1 1 d . U . . .
F7_2 F 0.9336(4) 0.0784(3) 0.6011(2) 0.0350(10) Uani 1 1 d . U . . .
F8_2 F 0.7537(4) 0.1531(3) 0.66622(19) 0.0375(10) Uani 1 1 d . U . . .
F9_2 F 0.9367(5) 0.2109(3) 0.65782(19) 0.0408(11) Uani 1 1 d . U . . .
O1_1 O 1.1809(4) 0.3266(3) 0.45229(19) 0.0134(9) Uani 1 1 d D U . . .
C1_1 C 1.2806(6) 0.2374(5) 0.4415(3) 0.0158(12) Uani 1 1 d . U . . .
C2_1 C 1.2734(6) 0.1751(5) 0.3821(3) 0.0206(13) Uani 1 1 d . U . . .
F1_1 F 1.1497(4) 0.1651(3) 0.38496(18) 0.0265(9) Uani 1 1 d . U . . .
F2_1 F 1.3490(4) 0.0754(3) 0.38005(18) 0.0281(9) Uani 1 1 d . U . . .
F3_1 F 1.3159(4) 0.2271(3) 0.32650(17) 0.0282(9) Uani 1 1 d . U . . .
C3_1 C 1.4139(6) 0.2792(6) 0.4274(3) 0.0268(14) Uani 1 1 d . U . . .
F4_1 F 1.4382(4) 0.3099(4) 0.4813(2) 0.0399(11) Uani 1 1 d . U . . .
F5_1 F 1.4133(4) 0.3630(3) 0.3847(2) 0.0357(10) Uani 1 1 d . U . . .
F6_1 F 1.5181(3) 0.2016(3) 0.4017(2) 0.0324(10) Uani 1 1 d . U . . .
C4_1 C 1.2721(6) 0.1589(5) 0.5024(3) 0.0243(14) Uani 1 1 d . U . . .
F7_1 F 1.2388(4) 0.2146(3) 0.55706(18) 0.0320(9) Uani 1 1 d . U . . .
F8_1 F 1.3862(4) 0.0903(3) 0.5028(2) 0.0378(10) Uani 1 1 d . U . . .
F9_1 F 1.1779(4) 0.1004(3) 0.50477(18) 0.0287(9) Uani 1 1 d . U . . .
W1 W 0.28978(3) 0.01796(2) 0.74506(2) 0.01382(8) Uani 1 1 d . . . . .
F1 F 1.000000 0.500000 0.500000 0.0133(10) Uani 1 2 d S U P . .
Al1 Al 1.01165(17) 0.36767(13) 0.47328(8) 0.0111(4) Uani 1 1 d D U . . .
O1 O 0.2265(5) -0.0470(3) 0.6126(2) 0.0240(10) Uani 1 1 d . U . . .
C1 C 0.2498(6) -0.0235(5) 0.6579(3) 0.0185(13) Uani 1 1 d . U . . .
I1 I 0.04502(4) -0.04318(3) 0.79218(2) 0.02289(11) Uani 1 1 d . . . . .
O3 O 0.4368(5) 0.1690(4) 0.6367(2) 0.0324(12) Uani 1 1 d . U . . .
C3 C 0.3872(6) 0.1150(6) 0.6756(3) 0.0232(14) Uani 1 1 d . U . . .
O4 O 0.5906(4) -0.0031(3) 0.7567(2) 0.0227(10) Uani 1 1 d . U . . .
C4 C 0.4848(6) 0.0029(5) 0.7531(3) 0.0163(13) Uani 1 1 d . U . . .
O5 O 0.2632(5) 0.0540(3) 0.8984(2) 0.0238(10) Uani 1 1 d . U . . .
C5 C 0.2733(6) 0.0422(5) 0.8454(3) 0.0178(13) Uani 1 1 d . U . . .
O6 O 0.3787(4) -0.2451(3) 0.7469(2) 0.0258(11) Uani 1 1 d . U . . .
C6 C 0.3526(6) -0.1547(5) 0.7465(3) 0.0186(13) Uani 1 1 d . U . . .
C2 C 0.1665(7) 0.1722(5) 0.7564(3) 0.0223(14) Uani 1 1 d . U . . .
O2 O 0.0968(5) 0.2525(4) 0.7623(2) 0.0333(12) Uani 1 1 d . U . . .
Al2 Al 0.47468(17) 0.64098(13) 0.01145(8) 0.0113(4) Uani 1 1 d D U . . .
F2 F 0.500000 0.500000 0.000000 0.0149(10) Uani 1 2 d S U P . .

loop_
_atom_site_aniso_label
_atom_site_aniso_U_11
_atom_site_aniso_U_22
_atom_site_aniso_U_33
_atom_site_aniso_U_23
_atom_site_aniso_U_13
_atom_site_aniso_U_12
O1_6 0.021(2) 0.019(2) 0.018(2) -0.0029(17) -0.0042(18) -0.0133(18)
C1_6 0.014(3) 0.016(3) 0.016(3) 0.000(2) -0.003(2) -0.007(2)
C2_6 0.022(3) 0.028(3) 0.028(3) -0.006(3) 0.002(3) -0.013(3)
F1_6 0.034(2) 0.019(2) 0.049(3) -0.0017(18) 0.002(2) -0.0001(17)
F2_6 0.037(2) 0.029(2) 0.043(3) -0.0059(18) -0.0011(19) -0.0266(19)
F3_6 0.049(3) 0.040(2) 0.027(2) -0.0126(18) 0.0038(19) -0.027(2)
C3_6 0.022(3) 0.023(3) 0.041(4) 0.010(3) -0.015(3) -0.009(3)
F4_6 0.032(3) 0.020(2) 0.095(4) 0.014(2) -0.020(3) -0.0027(18)
F5_6 0.037(3) 0.078(3) 0.040(3) 0.026(2) -0.026(2) -0.025(2)
F6_6 0.016(2) 0.040(2) 0.047(3) 0.007(2) -0.0028(18) -0.0030(18)
C4_6 0.023(3) 0.019(3) 0.024(3) 0.000(2) -0.005(3) -0.010(3)
F7_6 0.054(3) 0.027(2) 0.028(2) -0.0116(17) 0.008(2) -0.023(2)
F8_6 0.026(2) 0.025(2) 0.025(2) 0.0058(16) -0.0041(17) -0.0149(17)
F9_6 0.030(2) 0.051(3) 0.030(2) 0.0157(19) -0.0151(18) -0.0218(19)
O1_5 0.010(2) 0.012(2) 0.037(3) -0.0003(19) -0.0050(19) 0.0008(16)
C1_5 0.011(3) 0.016(3) 0.025(3) 0.000(2) -0.004(2) 0.001(2)
C2_5 0.021(3) 0.019(3) 0.030(3) -0.002(3) -0.008(3) 0.000(2)
F1_5 0.032(2) 0.029(2) 0.028(2) 0.0037(17) -0.0064(18) -0.0083(18)
F2_5 0.026(2) 0.025(2) 0.046(3) -0.0012(18) -0.0184(19) 0.0009(17)
F3_5 0.044(3) 0.024(2) 0.047(3) -0.0133(18) -0.019(2) -0.0029(19)
C3_5 0.013(3) 0.022(3) 0.037(4) 0.006(3) 0.002(3) -0.002(2)
F4_5 0.031(2) 0.053(3) 0.034(2) 0.018(2) 0.0042(19) -0.001(2)
F5_5 0.018(2) 0.027(2) 0.077(3) 0.013(2) -0.011(2) -0.0116(18)
F6_5 0.016(2) 0.031(2) 0.061(3) 0.009(2) 0.011(2) 0.0097(17)
C4_5 0.019(3) 0.022(3) 0.029(3) -0.005(3) -0.004(3) 0.003(2)
F7_5 0.046(3) 0.041(3) 0.034(2) -0.0147(19) -0.015(2) 0.006(2)
F8_5 0.028(2) 0.0160(19) 0.051(3) -0.0076(17) -0.0137(19) 0.0006(16)
F9_5 0.021(2) 0.021(2) 0.059(3) -0.0150(19) -0.0052(19) -0.0068(17)
O1_4 0.036(3) 0.019(2) 0.015(2) 0.0028(17) -0.0119(19) -0.013(2)
C1_4 0.028(3) 0.013(3) 0.015(3) -0.002(2) -0.007(2) -0.011(2)
C2_4 0.034(4) 0.020(3) 0.021(3) 0.001(2) -0.003(3) -0.012(3)
F1_4 0.035(2) 0.030(2) 0.057(3) 0.008(2) -0.016(2) -0.0210(19)
F2_4 0.059(3) 0.033(2) 0.021(2) 0.0055(17) -0.001(2) -0.020(2)
F3_4 0.046(3) 0.020(2) 0.037(2) -0.0038(17) -0.007(2) -0.0105(18)
C3_4 0.028(3) 0.027(3) 0.026(3) 0.002(3) -0.010(3) -0.009(3)
F4_4 0.032(2) 0.031(2) 0.048(3) 0.0017(18) -0.015(2) -0.0183(19)
F5_4 0.034(2) 0.024(2) 0.042(2) 0.0015(18) 0.0003(19) -0.0016(18)
F6_4 0.043(3) 0.052(3) 0.042(3) 0.017(2) -0.025(2) -0.007(2)
C4_4 0.034(3) 0.023(3) 0.020(3) -0.005(2) -0.003(3) -0.008(3)
F7_4 0.047(3) 0.018(2) 0.035(2) -0.0051(16) -0.006(2) -0.0097(18)
F8_4 0.060(3) 0.038(2) 0.021(2) -0.0134(18) -0.010(2) -0.014(2)
F9_4 0.030(2) 0.035(2) 0.046(3) -0.006(2) 0.005(2) 0.0014(19)
O1_3 0.015(2) 0.016(2) 0.018(2) 0.0025(17) -0.0074(18) -0.0052(17)
C1_3 0.017(3) 0.014(3) 0.022(3) 0.002(2) -0.012(2) -0.007(2)
C2_3 0.032(3) 0.023(3) 0.029(3) 0.006(3) -0.013(3) -0.014(3)
F1_3 0.065(3) 0.021(2) 0.044(3) 0.0023(18) -0.021(2) -0.026(2)
F2_3 0.039(2) 0.025(2) 0.025(2) 0.0094(16) -0.0094(18) -0.0125(18)
F3_3 0.026(2) 0.031(2) 0.040(2) 0.0098(18) -0.0100(19) -0.0124(17)
C3_3 0.033(3) 0.021(3) 0.025(3) -0.001(2) -0.013(3) -0.010(3)
F4_3 0.045(2) 0.021(2) 0.031(2) -0.0007(16) -0.0133(19) -0.0179(18)
F5_3 0.039(2) 0.025(2) 0.030(2) -0.0082(17) -0.0004(18) 0.0004(18)
F6_3 0.054(3) 0.033(2) 0.032(2) 0.0009(18) -0.029(2) -0.015(2)
C4_3 0.029(3) 0.026(4) 0.030(4) -0.002(3) -0.012(3) -0.001(3)
F7_3 0.019(2) 0.049(3) 0.055(3) 0.002(2) -0.011(2) -0.0064(19)
F8_3 0.039(3) 0.035(2) 0.038(2) 0.0059(19) -0.016(2) 0.0092(19)
F9_3 0.040(2) 0.027(2) 0.036(2) -0.0122(18) -0.009(2) 0.0058(19)
O1_2 0.016(2) 0.013(2) 0.018(2) -0.0004(16) -0.0048(17) -0.0088(17)
C1_2 0.017(3) 0.018(3) 0.020(3) -0.001(2) -0.002(2) -0.009(2)
C2_2 0.021(3) 0.020(3) 0.035(4) -0.008(3) 0.008(3) -0.013(3)
F1_2 0.045(3) 0.040(3) 0.039(2) -0.025(2) 0.014(2) -0.020(2)
F2_2 0.022(2) 0.028(2) 0.055(3) -0.0132(19) 0.0141(19) -0.0128(18)
F3_2 0.030(2) 0.017(2) 0.057(3) 0.0008(18) 0.003(2) -0.0062(17)
C3_2 0.018(3) 0.021(3) 0.022(3) -0.003(2) 0.000(2) -0.010(2)
F4_2 0.025(2) 0.027(2) 0.029(2) -0.0140(16) -0.0012(17) -0.0085(16)
F5_2 0.026(2) 0.031(2) 0.037(2) 0.0021(17) -0.0146(18) -0.0109(17)
F6_2 0.030(2) 0.024(2) 0.039(2) -0.0042(17) -0.0016(18) -0.0213(18)
C4_2 0.035(4) 0.022(3) 0.027(4) 0.002(3) -0.006(3) -0.018(3)
F7_2 0.039(2) 0.018(2) 0.047(3) 0.0082(17) -0.008(2) -0.0091(18)
F8_2 0.049(3) 0.036(2) 0.029(2) 0.0034(18) 0.0055(19) -0.027(2)
F9_2 0.061(3) 0.047(3) 0.028(2) 0.0161(19) -0.023(2) -0.035(2)
O1_1 0.0099(19) 0.0081(19) 0.021(2) -0.0033(16) -0.0036(17) 0.0018(15)
C1_1 0.011(3) 0.012(3) 0.023(3) -0.005(2) -0.004(2) 0.002(2)
C2_1 0.022(3) 0.016(3) 0.022(3) -0.003(2) -0.005(3) 0.001(2)
F1_1 0.025(2) 0.023(2) 0.035(2) -0.0087(17) -0.0126(17) -0.0055(16)
F2_1 0.035(2) 0.0153(19) 0.029(2) -0.0072(16) -0.0038(18) 0.0042(16)
F3_1 0.035(2) 0.028(2) 0.019(2) -0.0018(16) -0.0012(17) -0.0050(18)
C3_1 0.012(3) 0.033(4) 0.034(4) -0.014(3) -0.001(3) 0.002(3)
F4_1 0.015(2) 0.056(3) 0.053(3) -0.030(2) -0.0105(19) -0.0018(19)
F5_1 0.022(2) 0.029(2) 0.052(3) -0.0066(18) 0.0050(19) -0.0090(18)
F6_1 0.0117(19) 0.037(2) 0.044(3) -0.0159(19) -0.0011(18) 0.0038(17)
C4_1 0.018(3) 0.025(3) 0.025(3) -0.002(2) -0.008(3) 0.010(2)
F7_1 0.036(2) 0.034(2) 0.022(2) -0.0061(17) -0.0078(18) 0.0063(19)
F8_1 0.034(2) 0.035(2) 0.038(3) -0.0008(19) -0.013(2) 0.0160(18)
F9_1 0.032(2) 0.0161(19) 0.033(2) 0.0047(16) -0.0027(18) 0.0001(16)
W1 0.01505(14) 0.01085(13) 0.01702(14) -0.00154(9) -0.00520(10) -0.00353(10)
F1 0.013(2) 0.007(2) 0.021(3) -0.0052(18) -0.001(2) -0.0039(19)
Al1 0.0124(9) 0.0079(9) 0.0143(9) -0.0013(7) -0.0039(7) -0.0034(7)
O1 0.034(3) 0.018(2) 0.025(2) -0.0029(19) -0.012(2) -0.009(2)
C1 0.023(4) 0.008(3) 0.026(3) 0.000(2) -0.007(3) -0.003(3)
I1 0.0181(2) 0.0247(2) 0.0265(3) -0.00266(18) -0.00159(19) -0.00877(18)
O3 0.031(3) 0.042(3) 0.030(3) 0.010(2) -0.011(2) -0.022(2)
C3 0.020(3) 0.030(4) 0.023(3) -0.003(3) -0.009(3) -0.009(3)
O4 0.018(2) 0.019(2) 0.034(3) -0.003(2) -0.008(2) -0.0062(19)
C4 0.023(3) 0.008(3) 0.018(3) -0.004(2) -0.002(3) -0.006(2)
O5 0.033(3) 0.020(2) 0.021(2) -0.0010(19) -0.006(2) -0.010(2)
C5 0.019(3) 0.008(3) 0.025(3) 0.001(2) -0.005(3) 0.001(3)
O6 0.027(3) 0.013(2) 0.042(3) 0.000(2) -0.015(2) -0.0043(19)
C6 0.015(3) 0.021(3) 0.024(4) -0.001(3) -0.011(3) -0.006(2)
C2 0.032(4) 0.018(3) 0.018(3) 0.002(3) -0.008(3) -0.006(3)
O2 0.044(3) 0.020(2) 0.032(3) 0.000(2) -0.010(2) 0.004(2)
Al2 0.0123(9) 0.0072(8) 0.0147(9) -0.0019(7) -0.0028(7) -0.0025(7)
F2 0.015(3) 0.006(2) 0.021(3) -0.0045(19) -0.001(2) 0.0003(19)

loop_
_atom_type_symbol
_atom_type_description
_atom_type_scat_dispersion_real
_atom_type_scat_dispersion_imag
_atom_type_scat_source
C C 0.0033 0.0016 'International Tables Vol C Tables 4.2.6.8 and 6.1.1.4'
O O 0.0106 0.0060 'International Tables Vol C Tables 4.2.6.8 and 6.1.1.4'
F F 0.0171 0.0103 'International Tables Vol C Tables 4.2.6.8 and 6.1.1.4'
Al Al 0.0645 0.0514 'International Tables Vol C Tables 4.2.6.8 and 6.1.1.4'
I I -0.4742 1.8119 'International Tables Vol C Tables 4.2.6.8 and 6.1.1.4'
W W -0.8490 6.8722 'International Tables Vol C Tables 4.2.6.8 and 6.1.1.4'

loop_
_geom_angle_atom_site_label_1
_geom_angle_atom_site_label_2
_geom_angle_atom_site_label_3
_geom_angle
_geom_angle_site_symmetry_1
_geom_angle_site_symmetry_3
_geom_angle_publ_flag
C1_6 O1_6 Al2 148.5(4) . . ?
O1_6 C1_6 C3_6 111.4(5) . . ?
O1_6 C1_6 C4_6 108.0(5) . . ?
C3_6 C1_6 C4_6 109.2(5) . . ?
O1_6 C1_6 C2_6 110.3(5) . . ?
C3_6 C1_6 C2_6 109.5(5) . . ?
C4_6 C1_6 C2_6 108.3(5) . . ?
F3_6 C2_6 F1_6 106.8(5) . . ?
F3_6 C2_6 F2_6 107.9(5) . . ?
F1_6 C2_6 F2_6 107.8(5) . . ?
F3_6 C2_6 C1_6 110.9(5) . . ?
F1_6 C2_6 C1_6 111.4(5) . . ?
F2_6 C2_6 C1_6 111.8(5) . . ?
F4_6 C3_6 F5_6 107.6(6) . . ?
F4_6 C3_6 F6_6 108.2(6) . . ?
F5_6 C3_6 F6_6 107.9(5) . . ?
F4_6 C3_6 C1_6 109.7(5) . . ?
F5_6 C3_6 C1_6 110.6(6) . . ?
F6_6 C3_6 C1_6 112.7(5) . . ?
F7_6 C4_6 F9_6 106.8(5) . . ?
F7_6 C4_6 F8_6 107.9(5) . . ?
F9_6 C4_6 F8_6 107.0(5) . . ?
F7_6 C4_6 C1_6 111.3(5) . . ?
F9_6 C4_6 C1_6 110.7(5) . . ?
F8_6 C4_6 C1_6 112.7(5) . . ?
C1_5 O1_5 Al2 147.5(4) . . ?
O1_5 C1_5 C2_5 109.9(5) . . ?
O1_5 C1_5 C3_5 107.3(5) . . ?
C2_5 C1_5 C3_5 109.7(5) . . ?
O1_5 C1_5 C4_5 111.0(5) . . ?
C2_5 C1_5 C4_5 109.9(5) . . ?
C3_5 C1_5 C4_5 109.0(5) . . ?
F3_5 C2_5 F2_5 108.5(5) . . ?
F3_5 C2_5 F1_5 106.6(5) . . ?
F2_5 C2_5 F1_5 107.6(5) . . ?
F3_5 C2_5 C1_5 111.5(5) . . ?
F2_5 C2_5 C1_5 112.5(5) . . ?
F1_5 C2_5 C1_5 109.9(5) . . ?
F5_5 C3_5 F4_5 107.9(5) . . ?
F5_5 C3_5 F6_5 109.0(5) . . ?
F4_5 C3_5 F6_5 106.9(6) . . ?
F5_5 C3_5 C1_5 111.3(6) . . ?
F4_5 C3_5 C1_5 110.8(5) . . ?
F6_5 C3_5 C1_5 110.8(5) . . ?
F7_5 C4_5 F9_5 107.5(5) . . ?
F7_5 C4_5 F8_5 108.6(5) . . ?
F9_5 C4_5 F8_5 107.8(5) . . ?
F7_5 C4_5 C1_5 111.4(5) . . ?
F9_5 C4_5 C1_5 109.5(5) . . ?
F8_5 C4_5 C1_5 111.8(5) . . ?
C1_4 O1_4 Al2 152.1(4) . . ?
O1_4 C1_4 C2_4 111.5(5) . . ?
O1_4 C1_4 C3_4 108.0(5) . . ?
C2_4 C1_4 C3_4 109.8(5) . . ?
O1_4 C1_4 C4_4 109.0(5) . . ?
C2_4 C1_4 C4_4 109.8(5) . . ?
C3_4 C1_4 C4_4 108.8(5) . . ?
F2_4 C2_4 F3_4 108.8(5) . . ?
F2_4 C2_4 F1_4 108.4(6) . . ?
F3_4 C2_4 F1_4 106.9(5) . . ?
F2_4 C2_4 C1_4 113.2(5) . . ?
F3_4 C2_4 C1_4 110.7(5) . . ?
F1_4 C2_4 C1_4 108.7(5) . . ?
F5_4 C3_4 F6_4 107.2(6) . . ?
F5_4 C3_4 F4_4 107.5(5) . . ?
F6_4 C3_4 F4_4 108.0(5) . . ?
F5_4 C3_4 C1_4 110.8(5) . . ?
F6_4 C3_4 C1_4 112.2(5) . . ?
F4_4 C3_4 C1_4 110.9(5) . . ?
F9_4 C4_4 F7_4 107.6(6) . . ?
F9_4 C4_4 F8_4 108.0(5) . . ?
F7_4 C4_4 F8_4 107.1(5) . . ?
F9_4 C4_4 C1_4 111.1(5) . . ?
F7_4 C4_4 C1_4 110.5(5) . . ?
F8_4 C4_4 C1_4 112.4(5) . . ?
C1_3 O1_3 Al1 152.3(4) . . ?
O1_3 C1_3 C2_3 111.2(5) . . ?
O1_3 C1_3 C4_3 109.0(5) . . ?
C2_3 C1_3 C4_3 109.4(5) . . ?
O1_3 C1_3 C3_3 108.7(5) . . ?
C2_3 C1_3 C3_3 108.5(5) . . ?
C4_3 C1_3 C3_3 110.1(5) . . ?
F3_3 C2_3 F2_3 108.1(6) . . ?
F3_3 C2_3 F1_3 106.6(5) . . ?
F2_3 C2_3 F1_3 107.7(5) . . ?
F3_3 C2_3 C1_3 111.3(5) . . ?
F2_3 C2_3 C1_3 113.5(5) . . ?
F1_3 C2_3 C1_3 109.4(6) . . ?
F4_3 C3_3 F5_3 107.8(5) . . ?
F4_3 C3_3 F6_3 107.7(5) . . ?
F5_3 C3_3 F6_3 108.6(5) . . ?
F4_3 C3_3 C1_3 110.7(5) . . ?
F5_3 C3_3 C1_3 110.1(5) . . ?
F6_3 C3_3 C1_3 111.8(5) . . ?
F9_3 C4_3 F8_3 107.8(5) . . ?
F9_3 C4_3 F7_3 107.7(6) . . ?
F8_3 C4_3 F7_3 108.2(6) . . ?
F9_3 C4_3 C1_3 110.4(5) . . ?
F8_3 C4_3 C1_3 112.8(6) . . ?
F7_3 C4_3 C1_3 109.8(5) . . ?
C1_2 O1_2 Al1 143.3(4) . . ?
O1_2 C1_2 C2_2 109.6(5) . . ?
O1_2 C1_2 C3_2 110.5(5) . . ?
C2_2 C1_2 C3_2 109.5(5) . . ?
O1_2 C1_2 C4_2 108.2(5) . . ?
C2_2 C1_2 C4_2 110.2(5) . . ?
C3_2 C1_2 C4_2 108.8(5) . . ?
F3_2 C2_2 F1_2 107.1(5) . . ?
F3_2 C2_2 F2_2 107.9(6) . . ?
F1_2 C2_2 F2_2 106.8(5) . . ?
F3_2 C2_2 C1_2 110.4(5) . . ?
F1_2 C2_2 C1_2 111.1(6) . . ?
F2_2 C2_2 C1_2 113.3(5) . . ?
F4_2 C3_2 F5_2 106.6(5) . . ?
F4_2 C3_2 F6_2 107.8(5) . . ?
F5_2 C3_2 F6_2 107.3(5) . . ?
F4_2 C3_2 C1_2 110.8(5) . . ?
F5_2 C3_2 C1_2 111.5(5) . . ?
F6_2 C3_2 C1_2 112.5(5) . . ?
F9_2 C4_2 F7_2 107.4(6) . . ?
F9_2 C4_2 F8_2 108.4(6) . . ?
F7_2 C4_2 F8_2 107.9(5) . . ?
F9_2 C4_2 C1_2 111.0(5) . . ?
F7_2 C4_2 C1_2 110.3(5) . . ?
F8_2 C4_2 C1_2 111.7(6) . . ?
C1_1 O1_1 Al1 143.6(4) . . ?
O1_1 C1_1 C2_1 111.0(5) . . ?
O1_1 C1_1 C3_1 106.8(5) . . ?
C2_1 C1_1 C3_1 109.6(5) . . ?
O1_1 C1_1 C4_1 110.8(5) . . ?
C2_1 C1_1 C4_1 109.0(5) . . ?
C3_1 C1_1 C4_1 109.6(5) . . ?
F1_1 C2_1 F3_1 107.9(5) . . ?
F1_1 C2_1 F2_1 108.3(5) . . ?
F3_1 C2_1 F2_1 107.4(5) . . ?
F1_1 C2_1 C1_1 110.4(5) . . ?
F3_1 C2_1 C1_1 111.3(5) . . ?
F2_1 C2_1 C1_1 111.5(5) . . ?
F4_1 C3_1 F5_1 108.5(6) . . ?
F4_1 C3_1 F6_1 107.0(5) . . ?
F5_1 C3_1 F6_1 106.7(5) . . ?
F4_1 C3_1 C1_1 111.4(5) . . ?
F5_1 C3_1 C1_1 111.3(5) . . ?
F6_1 C3_1 C1_1 111.7(5) . . ?
F8_1 C4_1 F7_1 107.7(5) . . ?
F8_1 C4_1 F9_1 108.0(5) . . ?
F7_1 C4_1 F9_1 107.3(5) . . ?
F8_1 C4_1 C1_1 112.8(5) . . ?
F7_1 C4_1 C1_1 110.8(5) . . ?
F9_1 C4_1 C1_1 110.0(5) . . ?
C3 W1 C4 69.9(2) . . ?
C3 W1 C2 75.7(3) . . ?
C4 W1 C2 118.3(2) . . ?
C3 W1 C1 76.4(2) . . ?
C4 W1 C1 119.6(2) . . ?
C2 W1 C1 98.9(2) . . ?
C3 W1 C5 119.8(2) . . ?
C4 W1 C5 76.1(2) . . ?
C2 W1 C5 79.1(2) . . ?
C1 W1 C5 161.9(2) . . ?
C3 W1 C6 121.1(3) . . ?
C4 W1 C6 78.7(2) . . ?
C2 W1 C6 160.8(2) . . ?
C1 W1 C6 78.1(2) . . ?
C5 W1 C6 97.9(2) . . ?
C3 W1 I1 142.63(18) . . ?
C4 W1 I1 147.47(16) . . ?
C2 W1 I1 80.32(18) . . ?
C1 W1 I1 79.58(17) . . ?
C5 W1 I1 82.39(17) . . ?
C6 W1 I1 80.50(16) . . ?
Al1 F1 Al1 180.00(13) 2_766 . ?
O1_3 Al1 O1_2 113.0(2) . . ?
O1_3 Al1 O1_1 116.1(2) . . ?
O1_2 Al1 O1_1 110.4(2) . . ?
O1_3 Al1 F1 107.82(16) . . ?
O1_2 Al1 F1 107.79(16) . . ?
O1_1 Al1 F1 100.58(15) . . ?
O1 C1 W1 178.3(6) . . ?
O3 C3 W1 177.6(6) . . ?
O4 C4 W1 178.4(6) . . ?
O5 C5 W1 178.9(6) . . ?
O6 C6 W1 176.3(5) . . ?
O2 C2 W1 177.3(6) . . ?
O1_4 Al2 O1_6 111.8(2) . . ?
O1_4 Al2 O1_5 117.4(2) . . ?
O1_6 Al2 O1_5 112.8(2) . . ?
O1_4 Al2 F2 107.20(17) . . ?
O1_6 Al2 F2 107.25(16) . . ?
O1_5 Al2 F2 98.86(16) . . ?
Al2 F2 Al2 180.0 . 2_665 ?

loop_
_geom_bond_atom_site_label_1
_geom_bond_atom_site_label_2
_geom_bond_distance
_geom_bond_site_symmetry_2
_geom_bond_publ_flag
O1_6 C1_6 1.360(7) . ?
O1_6 Al2 1.701(4) . ?
C1_6 C3_6 1.544(9) . ?
C1_6 C4_6 1.544(9) . ?
C1_6 C2_6 1.555(9) . ?
C2_6 F3_6 1.326(8) . ?
C2_6 F1_6 1.331(8) . ?
C2_6 F2_6 1.340(7) . ?
C3_6 F4_6 1.329(8) . ?
C3_6 F5_6 1.337(8) . ?
C3_6 F6_6 1.337(8) . ?
C4_6 F7_6 1.324(7) . ?
C4_6 F9_6 1.332(7) . ?
C4_6 F8_6 1.341(7) . ?
O1_5 C1_5 1.360(7) . ?
O1_5 Al2 1.705(4) . ?
C1_5 C2_5 1.535(9) . ?
C1_5 C3_5 1.555(9) . ?
C1_5 C4_5 1.569(9) . ?
C2_5 F3_5 1.315(7) . ?
C2_5 F2_5 1.327(7) . ?
C2_5 F1_5 1.348(7) . ?
C3_5 F5_5 1.317(8) . ?
C3_5 F4_5 1.325(8) . ?
C3_5 F6_5 1.343(7) . ?
C4_5 F7_5 1.319(8) . ?
C4_5 F9_5 1.327(7) . ?
C4_5 F8_5 1.335(7) . ?
O1_4 C1_4 1.355(7) . ?
O1_4 Al2 1.695(4) . ?
C1_4 C2_4 1.549(8) . ?
C1_4 C3_4 1.548(9) . ?
C1_4 C4_4 1.553(9) . ?
C2_4 F2_4 1.319(7) . ?
C2_4 F3_4 1.335(7) . ?
C2_4 F1_4 1.340(8) . ?
C3_4 F5_4 1.324(8) . ?
C3_4 F6_4 1.329(8) . ?
C3_4 F4_4 1.338(7) . ?
C4_4 F9_4 1.332(8) . ?
C4_4 F7_4 1.334(7) . ?
C4_4 F8_4 1.348(8) . ?
O1_3 C1_3 1.352(7) . ?
O1_3 Al1 1.699(4) . ?
C1_3 C2_3 1.540(9) . ?
C1_3 C4_3 1.556(9) . ?
C1_3 C3_3 1.560(8) . ?
C2_3 F3_3 1.321(8) . ?
C2_3 F2_3 1.332(7) . ?
C2_3 F1_3 1.353(8) . ?
C3_3 F4_3 1.329(7) . ?
C3_3 F5_3 1.330(8) . ?
C3_3 F6_3 1.337(7) . ?
C4_3 F9_3 1.318(8) . ?
C4_3 F8_3 1.327(8) . ?
C4_3 F7_3 1.351(8) . ?
O1_2 C1_2 1.367(7) . ?
O1_2 Al1 1.710(4) . ?
C1_2 C2_2 1.543(9) . ?
C1_2 C3_2 1.551(8) . ?
C1_2 C4_2 1.562(9) . ?
C2_2 F3_2 1.334(8) . ?
C2_2 F1_2 1.337(8) . ?
C2_2 F2_2 1.337(7) . ?
C3_2 F4_2 1.325(7) . ?
C3_2 F5_2 1.330(7) . ?
C3_2 F6_2 1.335(7) . ?
C4_2 F9_2 1.320(8) . ?
C4_2 F7_2 1.328(8) . ?
C4_2 F8_2 1.334(8) . ?
O1_1 C1_1 1.365(7) . ?
O1_1 Al1 1.712(4) . ?
C1_1 C2_1 1.552(8) . ?
C1_1 C3_1 1.551(9) . ?
C1_1 C4_1 1.556(9) . ?
C2_1 F1_1 1.319(7) . ?
C2_1 F3_1 1.327(7) . ?
C2_1 F2_1 1.341(7) . ?
C3_1 F4_1 1.324(8) . ?
C3_1 F5_1 1.333(8) . ?
C3_1 F6_1 1.349(7) . ?
C4_1 F8_1 1.331(7) . ?
C4_1 F7_1 1.335(7) . ?
C4_1 F9_1 1.335(8) . ?
W1 C3 2.052(7) . ?
W1 C4 2.066(7) . ?
W1 C2 2.101(7) . ?
W1 C1 2.105(7) . ?
W1 C5 2.127(7) . ?
W1 C6 2.137(7) . ?
W1 I1 2.7713(5) . ?
F1 Al1 1.7684(16) 2_766 ?
F1 Al1 1.7685(16) . ?
O1 C1 1.115(7) . ?
O3 C3 1.124(8) . ?
O4 C4 1.120(7) . ?
O5 C5 1.119(7) . ?
O6 C6 1.114(7) . ?
C2 O2 1.119(7) . ?
Al2 F2 1.7644(16) . ?

loop_
_geom_torsion_atom_site_label_1
_geom_torsion_atom_site_label_2
_geom_torsion_atom_site_label_3
_geom_torsion_atom_site_label_4
_geom_torsion
_geom_torsion_site_symmetry_1
_geom_torsion_site_symmetry_2
_geom_torsion_site_symmetry_3
_geom_torsion_site_symmetry_4
_geom_torsion_publ_flag
Al2 O1_6 C1_6 C3_6 48.0(10) . . . . ?
Al2 O1_6 C1_6 C4_6 168.0(6) . . . . ?
Al2 O1_6 C1_6 C2_6 -73.8(9) . . . . ?
O1_6 C1_6 C2_6 F3_6 45.7(7) . . . . ?
C3_6 C1_6 C2_6 F3_6 -77.3(6) . . . . ?
C4_6 C1_6 C2_6 F3_6 163.7(5) . . . . ?
O1_6 C1_6 C2_6 F1_6 -73.2(6) . . . . ?
C3_6 C1_6 C2_6 F1_6 163.9(5) . . . . ?
C4_6 C1_6 C2_6 F1_6 44.9(7) . . . . ?
O1_6 C1_6 C2_6 F2_6 166.1(5) . . . . ?
C3_6 C1_6 C2_6 F2_6 43.2(7) . . . . ?
C4_6 C1_6 C2_6 F2_6 -75.8(7) . . . . ?
O1_6 C1_6 C3_6 F4_6 37.9(8) . . . . ?
C4_6 C1_6 C3_6 F4_6 -81.3(7) . . . . ?
C2_6 C1_6 C3_6 F4_6 160.2(6) . . . . ?
O1_6 C1_6 C3_6 F5_6 -80.6(6) . . . . ?
C4_6 C1_6 C3_6 F5_6 160.1(5) . . . . ?
C2_6 C1_6 C3_6 F5_6 41.7(7) . . . . ?
O1_6 C1_6 C3_6 F6_6 158.5(5) . . . . ?
C4_6 C1_6 C3_6 F6_6 39.3(7) . . . . ?
C2_6 C1_6 C3_6 F6_6 -79.2(7) . . . . ?
O1_6 C1_6 C4_6 F7_6 -75.4(6) . . . . ?
C3_6 C1_6 C4_6 F7_6 46.0(7) . . . . ?
C2_6 C1_6 C4_6 F7_6 165.1(5) . . . . ?
O1_6 C1_6 C4_6 F9_6 43.3(6) . . . . ?
C3_6 C1_6 C4_6 F9_6 164.6(5) . . . . ?
C2_6 C1_6 C4_6 F9_6 -76.2(6) . . . . ?
O1_6 C1_6 C4_6 F8_6 163.2(5) . . . . ?
C3_6 C1_6 C4_6 F8_6 -75.5(6) . . . . ?
C2_6 C1_6 C4_6 F8_6 43.7(7) . . . . ?
Al2 O1_5 C1_5 C2_5 94.2(8) . . . . ?
Al2 O1_5 C1_5 C3_5 -146.5(7) . . . . ?
Al2 O1_5 C1_5 C4_5 -27.6(10) . . . . ?
O1_5 C1_5 C2_5 F3_5 44.6(7) . . . . ?
C3_5 C1_5 C2_5 F3_5 -73.2(7) . . . . ?
C4_5 C1_5 C2_5 F3_5 167.0(5) . . . . ?
O1_5 C1_5 C2_5 F2_5 166.8(5) . . . . ?
C3_5 C1_5 C2_5 F2_5 49.0(7) . . . . ?
C4_5 C1_5 C2_5 F2_5 -70.8(7) . . . . ?
O1_5 C1_5 C2_5 F1_5 -73.4(6) . . . . ?
C3_5 C1_5 C2_5 F1_5 168.9(5) . . . . ?
C4_5 C1_5 C2_5 F1_5 49.1(7) . . . . ?
O1_5 C1_5 C3_5 F5_5 -74.8(6) . . . . ?
C2_5 C1_5 C3_5 F5_5 44.5(7) . . . . ?
C4_5 C1_5 C3_5 F5_5 164.9(5) . . . . ?
O1_5 C1_5 C3_5 F4_5 45.2(7) . . . . ?
C2_5 C1_5 C3_5 F4_5 164.6(5) . . . . ?
C4_5 C1_5 C3_5 F4_5 -75.0(7) . . . . ?
O1_5 C1_5 C3_5 F6_5 163.7(5) . . . . ?
C2_5 C1_5 C3_5 F6_5 -76.9(7) . . . . ?
C4_5 C1_5 C3_5 F6_5 43.5(7) . . . . ?
O1_5 C1_5 C4_5 F7_5 -74.1(7) . . . . ?
C2_5 C1_5 C4_5 F7_5 164.1(5) . . . . ?
C3_5 C1_5 C4_5 F7_5 43.8(7) . . . . ?
O1_5 C1_5 C4_5 F9_5 44.7(7) . . . . ?
C2_5 C1_5 C4_5 F9_5 -77.1(6) . . . . ?
C3_5 C1_5 C4_5 F9_5 162.6(5) . . . . ?
O1_5 C1_5 C4_5 F8_5 164.2(5) . . . . ?
C2_5 C1_5 C4_5 F8_5 42.4(7) . . . . ?
C3_5 C1_5 C4_5 F8_5 -77.9(7) . . . . ?
Al2 O1_4 C1_4 C2_4 10.3(12) . . . . ?
Al2 O1_4 C1_4 C3_4 131.0(8) . . . . ?
Al2 O1_4 C1_4 C4_4 -111.0(9) . . . . ?
O1_4 C1_4 C2_4 F2_4 -164.0(5) . . . . ?
C3_4 C1_4 C2_4 F2_4 76.3(7) . . . . ?
C4_4 C1_4 C2_4 F2_4 -43.2(8) . . . . ?
O1_4 C1_4 C2_4 F3_4 73.6(7) . . . . ?
C3_4 C1_4 C2_4 F3_4 -46.1(7) . . . . ?
C4_4 C1_4 C2_4 F3_4 -165.6(5) . . . . ?
O1_4 C1_4 C2_4 F1_4 -43.5(7) . . . . ?
C3_4 C1_4 C2_4 F1_4 -163.2(5) . . . . ?
C4_4 C1_4 C2_4 F1_4 77.3(6) . . . . ?
O1_4 C1_4 C3_4 F5_4 -45.2(7) . . . . ?
C2_4 C1_4 C3_4 F5_4 76.6(6) . . . . ?
C4_4 C1_4 C3_4 F5_4 -163.3(5) . . . . ?
O1_4 C1_4 C3_4 F6_4 -165.0(5) . . . . ?
C2_4 C1_4 C3_4 F6_4 -43.2(7) . . . . ?
C4_4 C1_4 C3_4 F6_4 76.9(7) . . . . ?
O1_4 C1_4 C3_4 F4_4 74.2(6) . . . . ?
C2_4 C1_4 C3_4 F4_4 -164.1(5) . . . . ?
C4_4 C1_4 C3_4 F4_4 -43.9(7) . . . . ?
O1_4 C1_4 C4_4 F9_4 79.6(6) . . . . ?
C2_4 C1_4 C4_4 F9_4 -42.7(7) . . . . ?
C3_4 C1_4 C4_4 F9_4 -162.8(5) . . . . ?
O1_4 C1_4 C4_4 F7_4 -39.8(7) . . . . ?
C2_4 C1_4 C4_4 F7_4 -162.1(5) . . . . ?
C3_4 C1_4 C4_4 F7_4 77.8(7) . . . . ?
O1_4 C1_4 C4_4 F8_4 -159.3(5) . . . . ?
C2_4 C1_4 C4_4 F8_4 78.4(7) . . . . ?
C3_4 C1_4 C4_4 F8_4 -41.7(7) . . . . ?
Al1 O1_3 C1_3 C2_3 19.5(11) . . . . ?
Al1 O1_3 C1_3 C4_3 -101.2(9) . . . . ?
Al1 O1_3 C1_3 C3_3 138.8(7) . . . . ?
O1_3 C1_3 C2_3 F3_3 40.5(7) . . . . ?
C4_3 C1_3 C2_3 F3_3 160.9(5) . . . . ?
C3_3 C1_3 C2_3 F3_3 -78.9(6) . . . . ?
O1_3 C1_3 C2_3 F2_3 162.7(5) . . . . ?
C4_3 C1_3 C2_3 F2_3 -76.9(7) . . . . ?
C3_3 C1_3 C2_3 F2_3 43.3(7) . . . . ?
O1_3 C1_3 C2_3 F1_3 -77.0(6) . . . . ?
C4_3 C1_3 C2_3 F1_3 43.4(7) . . . . ?
C3_3 C1_3 C2_3 F1_3 163.5(5) . . . . ?
O1_3 C1_3 C3_3 F4_3 43.6(7) . . . . ?
C2_3 C1_3 C3_3 F4_3 164.6(5) . . . . ?
C4_3 C1_3 C3_3 F4_3 -75.7(7) . . . . ?
O1_3 C1_3 C3_3 F5_3 -75.5(6) . . . . ?
C2_3 C1_3 C3_3 F5_3 45.5(7) . . . . ?
C4_3 C1_3 C3_3 F5_3 165.2(5) . . . . ?
O1_3 C1_3 C3_3 F6_3 163.6(5) . . . . ?
C2_3 C1_3 C3_3 F6_3 -75.4(7) . . . . ?
C4_3 C1_3 C3_3 F6_3 44.4(7) . . . . ?
O1_3 C1_3 C4_3 F9_3 42.1(7) . . . . ?
C2_3 C1_3 C4_3 F9_3 -79.6(7) . . . . ?
C3_3 C1_3 C4_3 F9_3 161.2(5) . . . . ?
O1_3 C1_3 C4_3 F8_3 162.8(5) . . . . ?
C2_3 C1_3 C4_3 F8_3 41.1(7) . . . . ?
C3_3 C1_3 C4_3 F8_3 -78.1(7) . . . . ?
O1_3 C1_3 C4_3 F7_3 -76.4(6) . . . . ?
C2_3 C1_3 C4_3 F7_3 161.8(5) . . . . ?
C3_3 C1_3 C4_3 F7_3 42.7(7) . . . . ?
Al1 O1_2 C1_2 C2_2 -67.6(8) . . . . ?
Al1 O1_2 C1_2 C3_2 53.1(8) . . . . ?
Al1 O1_2 C1_2 C4_2 172.1(5) . . . . ?
O1_2 C1_2 C2_2 F3_2 42.9(7) . . . . ?
C3_2 C1_2 C2_2 F3_2 -78.5(6) . . . . ?
C4_2 C1_2 C2_2 F3_2 161.9(5) . . . . ?
O1_2 C1_2 C2_2 F1_2 -75.8(6) . . . . ?
C3_2 C1_2 C2_2 F1_2 162.8(5) . . . . ?
C4_2 C1_2 C2_2 F1_2 43.2(7) . . . . ?
O1_2 C1_2 C2_2 F2_2 164.0(5) . . . . ?
C3_2 C1_2 C2_2 F2_2 42.6(7) . . . . ?
C4_2 C1_2 C2_2 F2_2 -77.0(7) . . . . ?
O1_2 C1_2 C3_2 F4_2 38.8(7) . . . . ?
C2_2 C1_2 C3_2 F4_2 159.6(5) . . . . ?
C4_2 C1_2 C3_2 F4_2 -79.9(6) . . . . ?
O1_2 C1_2 C3_2 F5_2 -79.9(6) . . . . ?
C2_2 C1_2 C3_2 F5_2 41.0(7) . . . . ?
C4_2 C1_2 C3_2 F5_2 161.5(5) . . . . ?
O1_2 C1_2 C3_2 F6_2 159.5(5) . . . . ?
C2_2 C1_2 C3_2 F6_2 -79.6(6) . . . . ?
C4_2 C1_2 C3_2 F6_2 40.9(7) . . . . ?
O1_2 C1_2 C4_2 F9_2 42.8(7) . . . . ?
C2_2 C1_2 C4_2 F9_2 -77.0(7) . . . . ?
C3_2 C1_2 C4_2 F9_2 162.9(5) . . . . ?
O1_2 C1_2 C4_2 F7_2 -76.1(6) . . . . ?
C2_2 C1_2 C4_2 F7_2 164.1(5) . . . . ?
C3_2 C1_2 C4_2 F7_2 44.1(7) . . . . ?
O1_2 C1_2 C4_2 F8_2 164.0(5) . . . . ?
C2_2 C1_2 C4_2 F8_2 44.2(7) . . . . ?
C3_2 C1_2 C4_2 F8_2 -75.9(6) . . . . ?
Al1 O1_1 C1_1 C2_1 64.1(8) . . . . ?
Al1 O1_1 C1_1 C3_1 -176.5(5) . . . . ?
Al1 O1_1 C1_1 C4_1 -57.2(8) . . . . ?
O1_1 C1_1 C2_1 F1_1 -45.0(7) . . . . ?
C3_1 C1_1 C2_1 F1_1 -162.8(5) . . . . ?
C4_1 C1_1 C2_1 F1_1 77.3(6) . . . . ?
O1_1 C1_1 C2_1 F3_1 74.7(6) . . . . ?
C3_1 C1_1 C2_1 F3_1 -43.0(7) . . . . ?
C4_1 C1_1 C2_1 F3_1 -162.9(5) . . . . ?
O1_1 C1_1 C2_1 F2_1 -165.4(5) . . . . ?
C3_1 C1_1 C2_1 F2_1 76.8(6) . . . . ?
C4_1 C1_1 C2_1 F2_1 -43.1(7) . . . . ?
O1_1 C1_1 C3_1 F4_1 74.4(7) . . . . ?
C2_1 C1_1 C3_1 F4_1 -165.3(5) . . . . ?
C4_1 C1_1 C3_1 F4_1 -45.8(7) . . . . ?
O1_1 C1_1 C3_1 F5_1 -46.8(7) . . . . ?
C2_1 C1_1 C3_1 F5_1 73.5(6) . . . . ?
C4_1 C1_1 C3_1 F5_1 -167.0(5) . . . . ?
O1_1 C1_1 C3_1 F6_1 -166.0(5) . . . . ?
C2_1 C1_1 C3_1 F6_1 -45.7(7) . . . . ?
C4_1 C1_1 C3_1 F6_1 73.9(7) . . . . ?
O1_1 C1_1 C4_1 F8_1 -160.3(5) . . . . ?
C2_1 C1_1 C4_1 F8_1 77.3(7) . . . . ?
C3_1 C1_1 C4_1 F8_1 -42.6(7) . . . . ?
O1_1 C1_1 C4_1 F7_1 -39.4(7) . . . . ?
C2_1 C1_1 C4_1 F7_1 -161.8(5) . . . . ?
C3_1 C1_1 C4_1 F7_1 78.3(6) . . . . ?
O1_1 C1_1 C4_1 F9_1 79.0(6) . . . . ?
C2_1 C1_1 C4_1 F9_1 -43.4(6) . . . . ?
C3_1 C1_1 C4_1 F9_1 -163.3(5) . . . . ?
C1_3 O1_3 Al1 O1_2 162.7(8) . . . . ?
C1_3 O1_3 Al1 O1_1 -68.2(9) . . . . ?
C1_3 O1_3 Al1 F1 43.7(9) . . . . ?
C1_2 O1_2 Al1 O1_3 -20.4(7) . . . . ?
C1_2 O1_2 Al1 O1_1 -152.4(6) . . . . ?
C1_2 O1_2 Al1 F1 98.7(6) . . . . ?
C1_1 O1_1 Al1 O1_3 -84.1(7) . . . . ?
C1_1 O1_1 Al1 O1_2 46.2(7) . . . . ?
C1_1 O1_1 Al1 F1 159.9(6) . . . . ?
C1_4 O1_4 Al2 O1_6 -165.9(9) . . . . ?
C1_4 O1_4 Al2 O1_5 61.4(10) . . . . ?
C1_4 O1_4 Al2 F2 -48.7(9) . . . . ?
C1_6 O1_6 Al2 O1_4 12.1(8) . . . . ?
C1_6 O1_6 Al2 O1_5 147.0(7) . . . . ?
C1_6 O1_6 Al2 F2 -105.2(7) . . . . ?
C1_5 O1_5 Al2 O1_4 79.5(8) . . . . ?
C1_5 O1_5 Al2 O1_6 -52.8(8) . . . . ?
C1_5 O1_5 Al2 F2 -165.8(8) . . . . ?
